data_1544301
loop_
_publ_author_name
'Bajpai, Alankriti'
'Scott, Hayley S.'
'Pham, Tony'
'Chen, Kai-Jie'
'Space, Brian'
'Lusi, Matteo'
'Perry, Miranda L.'
'Zaworotko, Michael J.'

_publ_section_title
;
 Towards an understanding of the propensity for crystalline hydrate
 formation by molecular compounds
;
_journal_issue 6
_journal_name_full IUCrJ
_journal_page_first
;
;
_journal_paper_doi 10.1107/S2052252516015633
_journal_volume 3
_journal_year 2016
_chemical_formula_sum 'C26 H18 N2'
_chemical_formula_weight 358.42
_chemical_name_systematic
;
 ?
;
_space_group_crystal_system monoclinic
_space_group_IT_number 14
_space_group_name_Hall '-P 2ybc'
_space_group_name_H-M_alt 'P 1 21/c 1'
_symmetry_space_group_name_Hall '-P 2ybc'
_symmetry_space_group_name_H-M 'P 1 21/c 1'
_atom_sites_solution_hydrogens geom
_audit_creation_method SHELXL-2014
_cell_angle_alpha 90
_cell_angle_beta 99.7070(10)
_cell_angle_gamma 90
_cell_formula_units_Z 2
_cell_length_a 22.1029(5)
_cell_length_b 5.62770(10)
_cell_length_c 7.5548(2)
_cell_measurement_reflns_used 5962
_cell_measurement_temperature 113(2)
_cell_measurement_theta_max 72.43
_cell_measurement_theta_min 4.06
_cell_volume 926.28(4)
_computing_cell_refinement 'Bruker SAINT'
_computing_data_collection 'Bruker APEX2'
_computing_data_reduction 'Bruker SAINT'
_computing_molecular_graphics 'Bruker SHELXTL'
_computing_structure_refinement 'SHELXL-2014 (Sheldrick, 2014)'
_computing_structure_solution 'SHELXS-97 (Sheldrick 2008)'
_diffrn_ambient_temperature 113(2)
_diffrn_measured_fraction_theta_full 0.969
_diffrn_measured_fraction_theta_max 0.990
_diffrn_measurement_device_type 'Bruker APEX-II CCD'
_diffrn_measurement_method '\f and \w scans'
_diffrn_radiation_type CuK\a
_diffrn_radiation_wavelength 1.54178
_diffrn_reflns_av_R_equivalents 0.0276
_diffrn_reflns_av_unetI/netI 0.0179
_diffrn_reflns_Laue_measured_fraction_full 0.969
_diffrn_reflns_Laue_measured_fraction_max 0.990
_diffrn_reflns_limit_h_max 25
_diffrn_reflns_limit_h_min -26
_diffrn_reflns_limit_k_max 6
_diffrn_reflns_limit_k_min -6
_diffrn_reflns_limit_l_max 8
_diffrn_reflns_limit_l_min -8
_diffrn_reflns_number 10730
_diffrn_reflns_point_group_measured_fraction_full 0.969
_diffrn_reflns_point_group_measured_fraction_max 0.990
_diffrn_reflns_theta_full 67.679
_diffrn_reflns_theta_max 66.717
_diffrn_reflns_theta_min 4.058
_diffrn_source 'fine-focus sealed tube'
_exptl_absorpt_coefficient_mu 0.582
_exptl_absorpt_correction_T_max 0.7528
_exptl_absorpt_correction_T_min 0.6955
_exptl_absorpt_correction_type multi-scan
_exptl_absorpt_process_details SADABS
_exptl_crystal_colour Colourless
_exptl_crystal_density_diffrn 1.285
_exptl_crystal_description Needle
_exptl_crystal_F_000 376
_exptl_crystal_size_max 0.6
_exptl_crystal_size_mid 0.3
_exptl_crystal_size_min 0.1
_refine_diff_density_max 0.184
_refine_diff_density_min -0.734
_refine_diff_density_rms 0.051
_refine_ls_extinction_method none
_refine_ls_goodness_of_fit_ref 1.098
_refine_ls_hydrogen_treatment constr
_refine_ls_matrix_type full
_refine_ls_number_parameters 127
_refine_ls_number_reflns 1625
_refine_ls_number_restraints 0
_refine_ls_restrained_S_all 1.098
_refine_ls_R_factor_all 0.0548
_refine_ls_R_factor_gt 0.0464
_refine_ls_shift/su_max 0.000
_refine_ls_shift/su_mean 0.000
_refine_ls_structure_factor_coef Fsqd
_refine_ls_weighting_details 'w=1/[\s^2^(Fo^2^)+(0.0849P)^2^+0.3919P] where P=(Fo^2^+2Fc^2^)/3'
_refine_ls_weighting_scheme calc
_refine_ls_wR_factor_gt 0.1436
_refine_ls_wR_factor_ref 0.1519
_reflns_Friedel_coverage 0.000
_reflns_number_gt 1317
_reflns_number_total 1625
_reflns_threshold_expression 'I > 2\s(I)'
_cod_data_source_file lc5070.cif
_cod_data_source_block 3
_cod_database_code 1544301
_shelx_space_group_comment
;
The symmetry employed for this shelxl refinement is uniquely defined
by the following loop, which should always be used as a source of
symmetry information in preference to the above space-group names.
They are only intended as comments.
;
_shelxl_version_number 2014-3

loop_
_space_group_symop_operation_xyz
'x, y, z'
'-x, y+1/2, -z+1/2'
'-x, -y, -z'
'x, -y-1/2, z-1/2'

loop_
_atom_site_label
_atom_site_type_symbol
_atom_site_fract_x
_atom_site_fract_y
_atom_site_fract_z
_atom_site_U_iso_or_equiv
_atom_site_adp_type
_atom_site_occupancy
_atom_site_site_symmetry_order
_atom_site_calc_flag
_atom_site_refinement_flags_posn
_atom_site_refinement_flags_adp
N1 N 0.95386(6) 0.4969(2) 0.66930(17) 0.0201(4) Uani 1 1 d . .
H1 H 0.9921 0.4955 0.7257 0.024 Uiso 1 1 calc R U
C2 C 0.93169(7) 0.6783(3) 0.5632(2) 0.0198(4) Uani 1 1 d . .
H2 H 0.9585 0.8066 0.5496 0.024 Uiso 1 1 calc R U
C3 C 0.87192(7) 0.6893(3) 0.47205(19) 0.0182(4) Uani 1 1 d . .
H3 H 0.8583 0.8216 0.3978 0.022 Uiso 1 1 calc R U
C4 C 0.83198(7) 0.5026(3) 0.49129(19) 0.0158(4) Uani 1 1 d . .
C5 C 0.85494(7) 0.3126(3) 0.60202(19) 0.0178(4) Uani 1 1 d . .
H5 H 0.8293 0.1821 0.6192 0.021 Uiso 1 1 calc R U
C6 C 0.91549(7) 0.3180(3) 0.6860(2) 0.0187(4) Uani 1 1 d . .
H6 H 0.9307 0.1871 0.7598 0.022 Uiso 1 1 calc R U
C7 C 0.77008(7) 0.5025(3) 0.39787(19) 0.0174(4) Uani 1 1 d . .
C8 C 0.71826(7) 0.4989(3) 0.31604(19) 0.0177(4) Uani 1 1 d . .
C9 C 0.65639(7) 0.4971(3) 0.22367(18) 0.0164(4) Uani 1 1 d . .
C10 C 0.63323(7) 0.6858(3) 0.11104(19) 0.0177(4) Uani 1 1 d . .
H10 H 0.6593 0.8149 0.0938 0.021 Uiso 1 1 calc R U
C11 C 0.57289(7) 0.6860(3) 0.0249(2) 0.0166(4) Uani 1 1 d . .
H11 H 0.5584 0.8159 -0.0508 0.020 Uiso 1 1 calc R U
C12 C 0.53238(6) 0.4994(2) 0.04599(17) 0.0137(4) Uani 1 1 d . .
C13 C 0.55643(7) 0.3117(3) 0.15860(19) 0.0168(4) Uani 1 1 d . .
H13 H 0.5305 0.1821 0.1756 0.020 Uiso 1 1 calc R U
C14 C 0.61672(7) 0.3096(3) 0.24561(19) 0.0175(4) Uani 1 1 d . .
H14 H 0.6314 0.1796 0.3210 0.021 Uiso 1 1 calc R U

loop_
_atom_site_aniso_label
_atom_site_aniso_U_11
_atom_site_aniso_U_22
_atom_site_aniso_U_33
_atom_site_aniso_U_23
_atom_site_aniso_U_13
_atom_site_aniso_U_12
N1 0.0143(7) 0.0237(7) 0.0207(7) -0.0018(6) -0.0017(5) 0.0009(5)
C2 0.0171(8) 0.0202(8) 0.0218(8) -0.0011(6) 0.0020(6) -0.0031(6)
C3 0.0186(8) 0.0184(8) 0.0172(7) -0.0001(6) 0.0017(6) 0.0025(6)
C4 0.0145(8) 0.0195(8) 0.0134(7) -0.0036(6) 0.0023(6) 0.0008(6)
C5 0.0182(8) 0.0189(8) 0.0165(7) -0.0007(6) 0.0038(6) -0.0015(6)
C6 0.0185(8) 0.0201(8) 0.0168(7) 0.0008(6) 0.0013(6) 0.0028(6)
C7 0.0174(8) 0.0190(8) 0.0160(7) -0.0004(6) 0.0031(6) 0.0010(6)
C8 0.0178(8) 0.0204(8) 0.0154(7) 0.0002(6) 0.0038(6) 0.0004(6)
C9 0.0150(8) 0.0201(8) 0.0141(8) -0.0028(6) 0.0028(6) 0.0010(6)
C10 0.0174(8) 0.0180(8) 0.0176(7) 0.0008(6) 0.0029(6) -0.0030(6)
C11 0.0166(8) 0.0163(7) 0.0162(7) 0.0027(6) 0.0004(6) 0.0004(6)
C12 0.0163(8) 0.0148(8) 0.0107(7) -0.0030(6) 0.0044(6) 0.0008(5)
C13 0.0161(8) 0.0169(8) 0.0175(7) 0.0014(6) 0.0027(6) -0.0021(6)
C14 0.0180(8) 0.0179(8) 0.0161(7) 0.0025(6) 0.0012(6) 0.0022(6)

loop_
_atom_type_symbol
_atom_type_description
_atom_type_scat_dispersion_real
_atom_type_scat_dispersion_imag
_atom_type_scat_source
C C 0.0181 0.0091 'International Tables Vol C Tables 4.2.6.8 and 6.1.1.4'
H H 0.0000 0.0000 'International Tables Vol C Tables 4.2.6.8 and 6.1.1.4'
N N 0.0311 0.0180 'International Tables Vol C Tables 4.2.6.8 and 6.1.1.4'

loop_
_geom_angle_atom_site_label_1
_geom_angle_atom_site_label_2
_geom_angle_atom_site_label_3
_geom_angle
_geom_angle_site_symmetry_3
C6 N1 C2 117.21(13) .
C6 N1 H1 121.4 .
C2 N1 H1 121.4 .
N1 C2 C3 123.64(14) .
N1 C2 H2 118.2 .
C3 C2 H2 118.2 .
C2 C3 C4 118.81(13) .
C2 C3 H3 120.6 .
C4 C3 H3 120.6 .
C3 C4 C5 117.75(14) .
C3 C4 C7 121.21(13) .
C5 C4 C7 121.03(13) .
C6 C5 C4 118.93(14) .
C6 C5 H5 120.5 .
C4 C5 H5 120.5 .
N1 C6 C5 123.65(13) .
N1 C6 H6 118.2 .
C5 C6 H6 118.2 .
C8 C7 C4 178.44(16) .
C7 C8 C9 178.38(15) .
C14 C9 C10 118.09(13) .
C14 C9 C8 121.02(13) .
C10 C9 C8 120.87(13) .
C11 C10 C9 120.72(13) .
C11 C10 H10 119.6 .
C9 C10 H10 119.6 .
C10 C11 C12 121.89(13) .
C10 C11 H11 119.1 .
C12 C11 H11 119.1 .
C13 C12 C11 116.57(14) .
C13 C12 C12 121.68(16) 3_665
C11 C12 C12 121.75(16) 3_665
C14 C13 C12 122.06(13) .
C14 C13 H13 119.0 .
C12 C13 H13 119.0 .
C13 C14 C9 120.66(13) .
C13 C14 H14 119.7 .
C9 C14 H14 119.7 .

loop_
_geom_bond_atom_site_label_1
_geom_bond_atom_site_label_2
_geom_bond_distance
_geom_bond_site_symmetry_2
N1 C6 1.336(2) .
N1 C2 1.339(2) .
N1 H1 0.8800 .
C2 C3 1.384(2) .
C2 H2 0.9500 .
C3 C4 1.396(2) .
C3 H3 0.9500 .
C4 C5 1.399(2) .
C4 C7 1.430(2) .
C5 C6 1.381(2) .
C5 H5 0.9500 .
C6 H6 0.9500 .
C7 C8 1.206(2) .
C8 C9 1.427(2) .
C9 C14 1.400(2) .
C9 C10 1.402(2) .
C10 C11 1.382(2) .
C10 H10 0.9500 .
C11 C12 1.407(2) .
C11 H11 0.9500 .
C12 C13 1.403(2) .
C12 C12 1.482(3) 3_665
C13 C14 1.383(2) .
C13 H13 0.9500 .
C14 H14 0.9500 .
